data_4334939
loop_
_publ_author_name
'Kati Rosenstengel'
'Axel Schulz'
'Alexander Villinger'

_publ_contact_author_address
;
Universit\"at Rostock
Institut f\"ur Chemie
Abteilung f\"ur Anorganische Chemie
Albert-Einstein-Strasse 3a 
18059 Rostock
Bundesrepublik Deutschland
;
_publ_contact_author_email
;
axel.schulz@uni-rostock.de, alexander.villinger@uni-rostock.de'
;
_publ_contact_author_fax '+49 (0)381/498-6382'
_publ_contact_author_name 'Axel Schulz, Alexander Villinger'
_publ_contact_author_phone '+49 (0)381/498-6400 or 6403'
_publ_section_title
;
 Solid State Structure of Bi(N3)3, Bi(N3)3.Solvates and the Structural
 Dynamics in the [Bi(N3)6]3- Anion
;
_journal_name_full 'Inorganic Chemistry'
_journal_page_first 6110
_journal_page_last 6126
_journal_paper_doi 10.1021/ic400493v
_journal_volume 52
_journal_year 2013
_chemical_formula_moiety '3(C24 H20 P +), Bi N18 3-'
_chemical_formula_sum 'C72 H60 Bi N18 P3'
_chemical_formula_weight 1479.27
_chemical_name_systematic
;
 ?
;
_space_group_IT_number 14
_symmetry_cell_setting monoclinic
_symmetry_Int_Tables_number 14
_symmetry_space_group_name_Hall '-P 2yn'
_symmetry_space_group_name_H-M 'P 1 21/n 1'
_atom_sites_solution_hydrogens geom
_atom_sites_solution_primary direct
_atom_sites_solution_secondary difmap
_audit_author_name 'Villinger, A.; Rosenstengel, K.'
_audit_creation_method SHELXL-97
_cell_angle_alpha 90.00
_cell_angle_beta 96.9070(10)
_cell_angle_gamma 90.00
_cell_formula_units_Z 4
_cell_length_a 13.3548(2)
_cell_length_b 22.6623(4)
_cell_length_c 22.0421(3)
_cell_measurement_reflns_used 9879
_cell_measurement_temperature 183(2)
_cell_measurement_theta_max 55.056
_cell_measurement_theta_min 4.877
_cell_volume 6622.64(18)
_computing_cell_refinement 'Bruker Apex V7.51A'
_computing_data_collection 'Bruker Apex V7.51A'
_computing_data_reduction 'Bruker SAINT'
_computing_molecular_graphics 'ORTEP-3v2.01 (Farrugia, 1997)'
_computing_publication_material SHELXL-97
_computing_structure_refinement 'SHELXL-97 (Sheldrick, 1997)'
_computing_structure_solution 'SHELXS-97 (Sheldrick, 1997)'
_diffrn_ambient_temperature 183(2)
_diffrn_measured_fraction_theta_full 0.992
_diffrn_measured_fraction_theta_max 0.992
_diffrn_measurement_device_type 'Bruker-Nonius Apex X8-CCD-diffractometer'
_diffrn_measurement_method 'phi and omega scans'
_diffrn_radiation_monochromator graphite
_diffrn_radiation_source 'sealed tube'
_diffrn_radiation_type MoK\a
_diffrn_radiation_wavelength 0.71073
_diffrn_reflns_av_R_equivalents 0.0421
_diffrn_reflns_av_sigmaI/netI 0.0529
_diffrn_reflns_limit_h_max 20
_diffrn_reflns_limit_h_min -20
_diffrn_reflns_limit_k_max 34
_diffrn_reflns_limit_k_min -34
_diffrn_reflns_limit_l_max 33
_diffrn_reflns_limit_l_min -33
_diffrn_reflns_number 117248
_diffrn_reflns_theta_full 32.59
_diffrn_reflns_theta_max 32.59
_diffrn_reflns_theta_min 2.59
_exptl_absorpt_coefficient_mu 2.793
_exptl_absorpt_correction_T_max 0.8503
_exptl_absorpt_correction_T_min 0.4879
_exptl_absorpt_correction_type multi-scan
_exptl_absorpt_process_details '(SADABS; Sheldrick, 2004)'
_exptl_crystal_colour yellow
_exptl_crystal_density_diffrn 1.484
_exptl_crystal_description block
_exptl_crystal_F_000 2984
_exptl_crystal_size_max 0.30
_exptl_crystal_size_mid 0.25
_exptl_crystal_size_min 0.06
_refine_diff_density_max 1.325
_refine_diff_density_min -1.491
_refine_diff_density_rms 0.082
_refine_ls_extinction_method none
_refine_ls_goodness_of_fit_ref 0.992
_refine_ls_hydrogen_treatment constr
_refine_ls_matrix_type full
_refine_ls_number_parameters 903
_refine_ls_number_reflns 23964
_refine_ls_number_restraints 6
_refine_ls_restrained_S_all 0.992
_refine_ls_R_factor_all 0.0824
_refine_ls_R_factor_gt 0.0361
_refine_ls_shift/su_max 0.002
_refine_ls_shift/su_mean 0.000
_refine_ls_structure_factor_coef Fsqd
_refine_ls_weighting_details 'calc w=1/[\s^2^(Fo^2^)+(0.0238P)^2^+3.1565P] where P=(Fo^2^+2Fc^2^)/3'
_refine_ls_weighting_scheme calc
_refine_ls_wR_factor_gt 0.0592
_refine_ls_wR_factor_ref 0.0704
_reflns_number_gt 15515
_reflns_number_total 23964
_reflns_threshold_expression >2\s(I)
_cod_data_source_file ic400493v_si_002_16.cif
_cod_data_source_block kr11_10_183K
_cod_original_sg_symbol_H-M 'P 21/n'
_cod_database_code 4334939

loop_
_symmetry_equiv_pos_as_xyz
'x, y, z'
'-x+1/2, y+1/2, -z+1/2'
'-x, -y, -z'
'x-1/2, -y-1/2, z-1/2'

loop_
_atom_site_label
_atom_site_type_symbol
_atom_site_fract_x
_atom_site_fract_y
_atom_site_fract_z
_atom_site_U_iso_or_equiv
_atom_site_adp_type
_atom_site_occupancy
_atom_site_symmetry_multiplicity
_atom_site_calc_flag
_atom_site_refinement_flags
_atom_site_disorder_assembly
_atom_site_disorder_group
N1 N 0.9308(2) 0.72021(10) 0.23630(13) 0.0639(7) Uani 1 1 d . A .
N2 N 1.0143(2) 0.70322(10) 0.23426(11) 0.0507(6) Uani 1 1 d . . .
N3 N 1.0958(2) 0.68917(13) 0.23335(17) 0.0886(10) Uani 1 1 d . . .
N4A N 0.8936(12) 0.5805(7) 0.3074(7) 0.048(2) Uani 0.59(4) 1 d PD A 1
N5A N 0.9630(9) 0.5572(14) 0.2898(12) 0.042(3) Uani 0.59(4) 1 d PD A 1
N6A N 1.0297(8) 0.5281(10) 0.2791(3) 0.079(4) Uani 0.59(4) 1 d PD A 1
N4B N 0.8722(8) 0.5689(11) 0.2962(12) 0.053(4) Uani 0.41(4) 1 d PD A 2
N5B N 0.9599(11) 0.565(2) 0.2994(19) 0.055(7) Uani 0.41(4) 1 d PD A 2
N6B N 1.0452(8) 0.5638(15) 0.2958(15) 0.097(9) Uani 0.41(4) 1 d PD A 2
N7 N 0.66166(19) 0.57708(12) 0.23881(11) 0.0613(7) Uani 1 1 d . A .
N8 N 0.59105(17) 0.57582(9) 0.20062(10) 0.0411(5) Uani 1 1 d . . .
N9 N 0.5216(2) 0.57157(13) 0.16555(12) 0.0754(9) Uani 1 1 d . . .
N10 N 0.69040(17) 0.70149(11) 0.15763(11) 0.0534(6) Uani 1 1 d . A .
N11 N 0.7053(2) 0.75223(12) 0.14828(10) 0.0607(7) Uani 1 1 d . . .
N12 N 0.7168(3) 0.80152(14) 0.13795(13) 0.1053(13) Uani 1 1 d . . .
N13 N 0.85926(16) 0.59803(9) 0.16289(11) 0.0487(5) Uani 1 1 d . A .
N14 N 0.88012(14) 0.62576(10) 0.11933(12) 0.0445(5) Uani 1 1 d . . .
N15 N 0.89976(18) 0.65001(11) 0.07627(13) 0.0615(7) Uani 1 1 d . . .
N16A N 0.7184(6) 0.6640(3) 0.3508(3) 0.086(3) Uani 0.537(8) 1 d PD A 1
N17A N 0.6689(8) 0.7001(7) 0.3699(6) 0.0366(17) Uani 0.537(8) 1 d PD A 1
N18A N 0.6252(5) 0.7359(3) 0.3918(2) 0.070(2) Uani 0.537(8) 1 d PD A 1
N16B N 0.7389(5) 0.7060(3) 0.3189(3) 0.071(3) Uani 0.463(8) 1 d PD A 2
N17B N 0.6831(10) 0.6928(10) 0.3532(7) 0.050(3) Uani 0.463(8) 1 d PD A 2
N18B N 0.6218(8) 0.6868(5) 0.3847(4) 0.109(4) Uani 0.463(8) 1 d PD A 2
Bi1 Bi 0.792368(6) 0.648254(4) 0.241685(4) 0.03589(3) Uani 1 1 d . . .
P1 P 0.88208(4) 0.84761(2) 0.45540(2) 0.02879(11) Uani 1 1 d . . .
C1 C 0.80224(16) 0.85790(10) 0.51461(10) 0.0332(5) Uani 1 1 d . . .
C2 C 0.83234(17) 0.89068(10) 0.56658(10) 0.0344(5) Uani 1 1 d . . .
H2 H 0.8980 0.9074 0.5728 0.041 Uiso 1 1 calc R . .
C3 C 0.76542(19) 0.89900(11) 0.60964(12) 0.0439(6) Uani 1 1 d . . .
H3 H 0.7857 0.9213 0.6455 0.053 Uiso 1 1 calc R . .
C4 C 0.6700(2) 0.87502(12) 0.60052(13) 0.0511(7) Uani 1 1 d . . .
H4 H 0.6245 0.8812 0.6299 0.061 Uiso 1 1 calc R . .
C5 C 0.6406(2) 0.84215(13) 0.54914(14) 0.0566(8) Uani 1 1 d . . .
H5 H 0.5750 0.8253 0.5434 0.068 Uiso 1 1 calc R . .
C6 C 0.70592(19) 0.83337(13) 0.50559(13) 0.0513(7) Uani 1 1 d . . .
H6 H 0.6852 0.8108 0.4699 0.062 Uiso 1 1 calc R . .
C7 C 0.81550(16) 0.87502(10) 0.38556(10) 0.0326(5) Uani 1 1 d . . .
C8 C 0.7943(2) 0.93520(12) 0.38168(12) 0.0471(6) Uani 1 1 d . . .
H8 H 0.8161 0.9604 0.4151 0.057 Uiso 1 1 calc R . .
C9 C 0.7416(2) 0.95819(14) 0.32928(14) 0.0572(8) Uani 1 1 d . . .
H9 H 0.7273 0.9992 0.3266 0.069 Uiso 1 1 calc R . .
C10 C 0.7099(2) 0.92195(16) 0.28141(13) 0.0597(8) Uani 1 1 d . . .
H10 H 0.6743 0.9381 0.2453 0.072 Uiso 1 1 calc R . .
C11 C 0.7289(2) 0.86243(15) 0.28475(13) 0.0563(8) Uani 1 1 d . . .
H11 H 0.7054 0.8376 0.2513 0.068 Uiso 1 1 calc R . .
C12 C 0.78249(17) 0.83826(11) 0.33708(11) 0.0404(5) Uani 1 1 d . . .
H12 H 0.7962 0.7971 0.3394 0.048 Uiso 1 1 calc R . .
C13 C 0.91256(16) 0.77125(9) 0.44829(10) 0.0312(5) Uani 1 1 d . . .
C14 C 0.8862(2) 0.72871(11) 0.48837(12) 0.0499(7) Uani 1 1 d . . .
H14 H 0.8484 0.7391 0.5206 0.060 Uiso 1 1 calc R . .
C15 C 0.9157(3) 0.67057(12) 0.48095(15) 0.0628(8) Uani 1 1 d . . .
H15 H 0.8989 0.6413 0.5089 0.075 Uiso 1 1 calc R . .
C16 C 0.9682(2) 0.65485(11) 0.43428(14) 0.0538(7) Uani 1 1 d . . .
H16 H 0.9864 0.6148 0.4293 0.065 Uiso 1 1 calc R . .
C17 C 0.9949(2) 0.69684(11) 0.39444(13) 0.0480(6) Uani 1 1 d . . .
H17 H 1.0318 0.6860 0.3619 0.058 Uiso 1 1 calc R . .
C18 C 0.96796(18) 0.75470(10) 0.40171(11) 0.0412(6) Uani 1 1 d . . .
H18 H 0.9876 0.7838 0.3744 0.049 Uiso 1 1 calc R . .
C19 C 0.99855(15) 0.88720(9) 0.47367(9) 0.0286(4) Uani 1 1 d . . .
C20 C 1.03173(18) 0.92873(10) 0.43404(11) 0.0376(5) Uani 1 1 d . . .
H20 H 0.9917 0.9380 0.3967 0.045 Uiso 1 1 calc R . .
C21 C 1.1239(2) 0.95637(11) 0.44976(13) 0.0465(6) Uani 1 1 d . . .
H21 H 1.1472 0.9845 0.4227 0.056 Uiso 1 1 calc R . .
C22 C 1.18182(19) 0.94355(12) 0.50390(13) 0.0496(7) Uani 1 1 d . . .
H22 H 1.2445 0.9630 0.5142 0.059 Uiso 1 1 calc R . .
C23 C 1.14944(18) 0.90253(12) 0.54345(12) 0.0443(6) Uani 1 1 d . . .
H23 H 1.1893 0.8941 0.5811 0.053 Uiso 1 1 calc R . .
C24 C 1.05862(16) 0.87368(11) 0.52805(10) 0.0347(5) Uani 1 1 d . . .
H24 H 1.0371 0.8446 0.5547 0.042 Uiso 1 1 calc R . .
P2 P 0.19769(4) 0.96028(2) 0.06762(2) 0.02315(10) Uani 1 1 d . . .
C25 C 0.32880(15) 0.94272(9) 0.08822(9) 0.0263(4) Uani 1 1 d . . .
C26 C 0.35778(17) 0.89423(11) 0.12456(11) 0.0401(5) Uani 1 1 d . . .
H26 H 0.3081 0.8696 0.1390 0.048 Uiso 1 1 calc R . .
C27 C 0.45914(19) 0.88177(12) 0.13982(13) 0.0502(7) Uani 1 1 d . . .
H27 H 0.4788 0.8485 0.1647 0.060 Uiso 1 1 calc R . .
C28 C 0.53176(18) 0.91733(12) 0.11910(12) 0.0440(6) Uani 1 1 d . . .
H28 H 0.6012 0.9080 0.1288 0.053 Uiso 1 1 calc R . .
C29 C 0.50331(17) 0.96628(11) 0.08432(11) 0.0399(5) Uani 1 1 d . . .
H29 H 0.5533 0.9914 0.0710 0.048 Uiso 1 1 calc R . .
C30 C 0.40240(16) 0.97914(10) 0.06862(10) 0.0331(5) Uani 1 1 d . . .
H30 H 0.3832 1.0129 0.0444 0.040 Uiso 1 1 calc R . .
C31 C 0.18940(14) 0.99308(9) -0.00710(9) 0.0246(4) Uani 1 1 d . . .
C32 C 0.22588(16) 0.96216(10) -0.05491(10) 0.0325(5) Uani 1 1 d . . .
H32 H 0.2505 0.9230 -0.0486 0.039 Uiso 1 1 calc R . .
C33 C 0.22587(17) 0.98899(12) -0.11140(10) 0.0396(6) Uani 1 1 d . . .
H33 H 0.2485 0.9678 -0.1444 0.048 Uiso 1 1 calc R . .
C34 C 0.19315(17) 1.04626(12) -0.11974(11) 0.0419(6) Uani 1 1 d . . .
H34 H 0.1951 1.0647 -0.1583 0.050 Uiso 1 1 calc R . .
C35 C 0.15768(17) 1.07716(11) -0.07299(11) 0.0387(5) Uani 1 1 d . . .
H35 H 0.1353 1.1167 -0.0793 0.046 Uiso 1 1 calc R . .
C36 C 0.15459(15) 1.05054(9) -0.01665(9) 0.0293(4) Uani 1 1 d . . .
H36 H 0.1287 1.0715 0.0154 0.035 Uiso 1 1 calc R . .
C37 C 0.15919(15) 1.01263(8) 0.12145(9) 0.0255(4) Uani 1 1 d . . .
C38 C 0.05741(16) 1.02761(9) 0.11972(10) 0.0313(5) Uani 1 1 d . . .
H38 H 0.0080 1.0083 0.0920 0.038 Uiso 1 1 calc R . .
C39 C 0.02905(18) 1.07077(10) 0.15867(10) 0.0364(5) Uani 1 1 d . . .
H39 H -0.0400 1.0814 0.1576 0.044 Uiso 1 1 calc R . .
C40 C 0.1013(2) 1.09849(10) 0.19922(10) 0.0396(6) Uani 1 1 d . . .
H40 H 0.0815 1.1283 0.2257 0.048 Uiso 1 1 calc R . .
C41 C 0.20183(19) 1.08335(10) 0.20160(10) 0.0388(5) Uani 1 1 d . . .
H41 H 0.2508 1.1025 0.2297 0.047 Uiso 1 1 calc R . .
C42 C 0.23139(17) 1.04001(9) 0.16277(9) 0.0326(5) Uani 1 1 d . . .
H42 H 0.3004 1.0292 0.1645 0.039 Uiso 1 1 calc R . .
C43 C 0.12127(14) 0.89506(9) 0.06780(9) 0.0259(4) Uani 1 1 d . . .
C44 C 0.08840(18) 0.86500(10) 0.01414(11) 0.0369(5) Uani 1 1 d . . .
H44 H 0.1045 0.8794 -0.0240 0.044 Uiso 1 1 calc R . .
C45 C 0.0320(2) 0.81379(11) 0.01642(12) 0.0478(6) Uani 1 1 d . . .
H45 H 0.0094 0.7933 -0.0203 0.057 Uiso 1 1 calc R . .
C46 C 0.00857(19) 0.79258(10) 0.07138(12) 0.0447(6) Uani 1 1 d . . .
H46 H -0.0301 0.7575 0.0726 0.054 Uiso 1 1 calc R . .
C47 C 0.04116(17) 0.82210(10) 0.12483(11) 0.0379(5) Uani 1 1 d . . .
H47 H 0.0249 0.8072 0.1627 0.045 Uiso 1 1 calc R . .
C48 C 0.09736(16) 0.87315(10) 0.12357(10) 0.0326(5) Uani 1 1 d . . .
H48 H 0.1197 0.8933 0.1605 0.039 Uiso 1 1 calc R . .
P3 P 0.30613(4) 0.83387(2) 0.33325(2) 0.02597(11) Uani 1 1 d . . .
C49 C 0.27895(16) 0.78121(9) 0.38975(9) 0.0286(4) Uani 1 1 d . . .
C50 C 0.2970(2) 0.72173(11) 0.38194(11) 0.0490(7) Uani 1 1 d . . .
H50 H 0.3248 0.7084 0.3467 0.059 Uiso 1 1 calc R . .
C51 C 0.2743(3) 0.68182(12) 0.42563(13) 0.0640(9) Uani 1 1 d . . .
H51 H 0.2846 0.6409 0.4196 0.077 Uiso 1 1 calc R . .
C52 C 0.2370(2) 0.70067(11) 0.47766(11) 0.0464(6) Uani 1 1 d . . .
H52 H 0.2242 0.6731 0.5082 0.056 Uiso 1 1 calc R . .
C53 C 0.21836(19) 0.75929(11) 0.48537(11) 0.0425(6) Uani 1 1 d . . .
H53 H 0.1925 0.7724 0.5213 0.051 Uiso 1 1 calc R . .
C54 C 0.23696(18) 0.79942(10) 0.44123(11) 0.0395(5) Uani 1 1 d . . .
H54 H 0.2209 0.8399 0.4460 0.047 Uiso 1 1 calc R . .
C55 C 0.18950(15) 0.87013(9) 0.30551(9) 0.0260(4) Uani 1 1 d . . .
C56 C 0.10269(16) 0.83573(10) 0.29269(10) 0.0312(5) Uani 1 1 d . . .
H56 H 0.1065 0.7941 0.2976 0.037 Uiso 1 1 calc R . .
C57 C 0.01120(17) 0.86223(10) 0.27277(10) 0.0361(5) Uani 1 1 d . . .
H57 H -0.0476 0.8388 0.2636 0.043 Uiso 1 1 calc R . .
C58 C 0.00565(17) 0.92305(11) 0.26626(10) 0.0392(5) Uani 1 1 d . . .
H58 H -0.0573 0.9413 0.2534 0.047 Uiso 1 1 calc R . .
C59 C 0.09110(18) 0.95694(10) 0.27834(10) 0.0387(5) Uani 1 1 d . . .
H59 H 0.0868 0.9985 0.2732 0.046 Uiso 1 1 calc R . .
C60 C 0.18338(17) 0.93110(9) 0.29793(10) 0.0321(5) Uani 1 1 d . . .
H60 H 0.2421 0.9548 0.3061 0.039 Uiso 1 1 calc R . .
C61 C 0.35798(15) 0.79521(9) 0.27325(9) 0.0274(4) Uani 1 1 d . . .
C62 C 0.46057(17) 0.78106(10) 0.28185(11) 0.0372(5) Uani 1 1 d . . .
H62 H 0.5023 0.7951 0.3168 0.045 Uiso 1 1 calc R . .
C63 C 0.50084(18) 0.74655(11) 0.23916(11) 0.0416(6) Uani 1 1 d . . .
H63 H 0.5706 0.7369 0.2448 0.050 Uiso 1 1 calc R . .
C64 C 0.4406(2) 0.72609(10) 0.18864(12) 0.0427(6) Uani 1 1 d . . .
H64 H 0.4689 0.7022 0.1596 0.051 Uiso 1 1 calc R . .
C65 C 0.33883(19) 0.74010(10) 0.17970(11) 0.0398(5) Uani 1 1 d . . .
H65 H 0.2977 0.7262 0.1445 0.048 Uiso 1 1 calc R . .
C66 C 0.29715(17) 0.77455(9) 0.22240(10) 0.0319(5) Uani 1 1 d . . .
H66 H 0.2273 0.7839 0.2167 0.038 Uiso 1 1 calc R . .
C67 C 0.39594(16) 0.88780(10) 0.36501(11) 0.0350(5) Uani 1 1 d . . .
C68 C 0.4272(2) 0.89034(11) 0.42721(12) 0.0475(6) Uani 1 1 d . . .
H68 H 0.4042 0.8620 0.4541 0.057 Uiso 1 1 calc R . .
C69 C 0.4930(2) 0.93517(14) 0.44956(16) 0.0668(9) Uani 1 1 d . . .
H69 H 0.5156 0.9371 0.4921 0.080 Uiso 1 1 calc R . .
C70 C 0.5253(2) 0.97628(14) 0.41132(18) 0.0720(10) Uani 1 1 d . . .
H70 H 0.5691 1.0070 0.4274 0.086 Uiso 1 1 calc R . .
C71 C 0.4948(2) 0.97365(12) 0.34944(17) 0.0598(8) Uani 1 1 d . . .
H71 H 0.5176 1.0025 0.3230 0.072 Uiso 1 1 calc R . .
C72 C 0.43117(18) 0.92908(11) 0.32578(13) 0.0439(6) Uani 1 1 d . . .
H72 H 0.4115 0.9266 0.2830 0.053 Uiso 1 1 calc R . .

loop_
_atom_site_aniso_label
_atom_site_aniso_U_11
_atom_site_aniso_U_22
_atom_site_aniso_U_33
_atom_site_aniso_U_23
_atom_site_aniso_U_13
_atom_site_aniso_U_12
N1 0.0565(16) 0.0368(13) 0.097(2) -0.0054(13) 0.0023(14) -0.0101(11)
N2 0.0581(15) 0.0411(13) 0.0540(14) -0.0053(10) 0.0116(12) -0.0194(11)
N3 0.0602(18) 0.073(2) 0.140(3) -0.0236(19) 0.0430(19) -0.0200(15)
N4A 0.046(5) 0.061(5) 0.037(4) 0.012(3) 0.004(5) 0.009(5)
N5A 0.039(4) 0.058(4) 0.025(5) 0.001(4) -0.007(3) 0.002(3)
N6A 0.073(4) 0.109(10) 0.054(4) 0.008(4) -0.003(3) 0.042(5)
N4B 0.025(4) 0.073(9) 0.058(10) 0.028(6) -0.004(4) -0.011(4)
N5B 0.041(7) 0.09(2) 0.037(14) 0.030(11) -0.003(5) 0.000(7)
N6B 0.037(5) 0.109(15) 0.145(14) 0.061(13) 0.008(5) 0.027(6)
N7 0.0563(15) 0.0755(18) 0.0503(14) 0.0167(12) -0.0006(12) -0.0280(13)
N8 0.0433(12) 0.0448(12) 0.0369(11) 0.0043(9) 0.0121(10) -0.0094(9)
N9 0.0622(17) 0.101(2) 0.0586(16) 0.0333(15) -0.0095(14) -0.0362(15)
N10 0.0542(14) 0.0521(15) 0.0539(14) 0.0006(11) 0.0058(11) 0.0167(11)
N11 0.097(2) 0.0562(17) 0.0307(12) -0.0020(11) 0.0154(12) 0.0325(14)
N12 0.209(4) 0.0529(19) 0.0556(18) 0.0094(14) 0.022(2) 0.026(2)
N13 0.0511(13) 0.0301(11) 0.0659(15) 0.0081(10) 0.0110(11) 0.0046(9)
N14 0.0278(10) 0.0400(12) 0.0658(15) -0.0022(11) 0.0058(10) -0.0021(8)
N15 0.0508(14) 0.0678(17) 0.0691(17) 0.0041(14) 0.0201(13) -0.0118(12)
N16A 0.125(6) 0.082(6) 0.054(4) -0.001(4) 0.030(4) 0.043(4)
N17A 0.040(3) 0.039(4) 0.033(6) 0.002(4) 0.013(3) -0.007(3)
N18A 0.082(4) 0.081(5) 0.046(3) -0.005(3) 0.009(3) 0.018(3)
N16B 0.082(4) 0.050(4) 0.087(5) -0.035(4) 0.030(4) -0.015(3)
N17B 0.056(6) 0.051(7) 0.041(8) 0.005(7) 0.004(4) -0.003(5)
N18B 0.150(8) 0.121(10) 0.062(5) 0.002(5) 0.042(5) -0.059(7)
Bi1 0.03274(4) 0.02725(4) 0.04704(5) 0.00015(4) 0.00211(3) 0.00205(4)
P1 0.0304(3) 0.0294(3) 0.0269(3) 0.0027(2) 0.0049(2) -0.0024(2)
C1 0.0327(11) 0.0358(12) 0.0323(11) 0.0058(9) 0.0088(9) -0.0022(9)
C2 0.0368(12) 0.0317(12) 0.0360(12) 0.0040(9) 0.0102(10) 0.0021(9)
C3 0.0533(15) 0.0419(14) 0.0393(14) 0.0031(11) 0.0171(12) 0.0072(11)
C4 0.0517(16) 0.0502(16) 0.0571(18) 0.0143(14) 0.0301(14) 0.0098(12)
C5 0.0383(14) 0.067(2) 0.069(2) 0.0046(15) 0.0224(14) -0.0102(12)
C6 0.0421(14) 0.0620(17) 0.0516(16) -0.0060(13) 0.0125(13) -0.0159(12)
C7 0.0318(11) 0.0367(12) 0.0300(11) 0.0042(9) 0.0074(9) 0.0043(9)
C8 0.0551(16) 0.0440(15) 0.0436(15) 0.0047(11) 0.0115(12) 0.0133(12)
C9 0.0551(17) 0.0617(19) 0.0573(18) 0.0242(15) 0.0174(15) 0.0260(14)
C10 0.0431(15) 0.094(2) 0.0426(16) 0.0268(16) 0.0086(13) 0.0244(15)
C11 0.0414(14) 0.089(2) 0.0365(14) -0.0024(14) -0.0018(11) 0.0039(14)
C12 0.0344(12) 0.0482(15) 0.0380(13) -0.0027(11) 0.0023(10) 0.0001(10)
C13 0.0329(11) 0.0284(11) 0.0316(11) 0.0047(9) 0.0001(9) -0.0046(8)
C14 0.0728(19) 0.0387(15) 0.0403(14) 0.0050(11) 0.0155(13) -0.0096(13)
C15 0.092(2) 0.0322(14) 0.065(2) 0.0164(14) 0.0100(18) -0.0132(15)
C16 0.0663(18) 0.0262(13) 0.0659(19) 0.0009(12) -0.0050(15) -0.0003(11)
C17 0.0496(15) 0.0387(14) 0.0547(16) -0.0018(12) 0.0026(13) 0.0070(11)
C18 0.0431(13) 0.0333(13) 0.0488(15) 0.0086(11) 0.0120(11) 0.0020(10)
C19 0.0310(10) 0.0268(11) 0.0295(11) -0.0015(8) 0.0103(9) -0.0028(8)
C20 0.0493(14) 0.0316(12) 0.0341(12) -0.0012(9) 0.0140(11) -0.0065(10)
C21 0.0552(16) 0.0340(13) 0.0547(16) -0.0100(11) 0.0253(14) -0.0163(11)
C22 0.0396(14) 0.0512(16) 0.0608(18) -0.0274(14) 0.0184(13) -0.0157(11)
C23 0.0329(12) 0.0600(17) 0.0405(14) -0.0138(12) 0.0068(11) 0.0015(11)
C24 0.0317(11) 0.0420(13) 0.0317(12) -0.0010(10) 0.0093(9) 0.0025(9)
P2 0.0254(2) 0.0214(2) 0.0226(2) -0.00242(19) 0.0030(2) -0.00018(18)
C25 0.0264(10) 0.0272(10) 0.0251(10) -0.0005(8) 0.0026(8) 0.0016(8)
C26 0.0328(12) 0.0417(14) 0.0458(14) 0.0166(11) 0.0046(10) 0.0009(10)
C27 0.0388(14) 0.0507(16) 0.0588(17) 0.0235(13) -0.0033(12) 0.0057(11)
C28 0.0279(12) 0.0522(16) 0.0498(15) 0.0044(12) -0.0039(10) 0.0027(10)
C29 0.0293(11) 0.0437(14) 0.0461(14) 0.0037(11) 0.0020(10) -0.0085(10)
C30 0.0321(11) 0.0286(11) 0.0376(12) 0.0049(9) 0.0004(9) -0.0023(8)
C31 0.0233(9) 0.0279(10) 0.0225(10) -0.0012(8) 0.0019(8) -0.0023(7)
C32 0.0308(11) 0.0372(12) 0.0302(11) -0.0058(9) 0.0059(9) 0.0010(9)
C33 0.0305(11) 0.0631(17) 0.0263(12) -0.0086(11) 0.0075(9) -0.0042(11)
C34 0.0322(12) 0.0641(17) 0.0288(12) 0.0128(11) 0.0004(10) -0.0080(11)
C35 0.0370(12) 0.0380(13) 0.0395(13) 0.0102(10) -0.0020(10) -0.0003(10)
C36 0.0306(10) 0.0286(11) 0.0282(11) -0.0001(8) 0.0014(9) -0.0010(8)
C37 0.0339(11) 0.0217(10) 0.0216(10) -0.0015(8) 0.0059(8) -0.0025(8)
C38 0.0337(11) 0.0311(11) 0.0293(11) -0.0055(9) 0.0052(9) -0.0009(8)
C39 0.0427(13) 0.0325(12) 0.0362(13) -0.0022(10) 0.0140(10) 0.0054(9)
C40 0.0644(16) 0.0250(11) 0.0329(12) -0.0057(9) 0.0202(12) -0.0029(10)
C41 0.0554(15) 0.0347(13) 0.0267(11) -0.0083(9) 0.0069(11) -0.0140(10)
C42 0.0369(12) 0.0329(12) 0.0281(11) -0.0048(9) 0.0041(9) -0.0069(9)
C43 0.0251(10) 0.0225(10) 0.0304(11) -0.0027(8) 0.0045(8) 0.0011(7)
C44 0.0462(13) 0.0319(12) 0.0330(12) -0.0062(9) 0.0070(10) -0.0066(9)
C45 0.0599(16) 0.0356(14) 0.0484(15) -0.0174(11) 0.0083(13) -0.0141(11)
C46 0.0494(14) 0.0265(12) 0.0599(17) -0.0047(11) 0.0138(13) -0.0090(10)
C47 0.0418(13) 0.0305(12) 0.0426(14) 0.0061(10) 0.0098(11) -0.0024(9)
C48 0.0322(11) 0.0322(11) 0.0337(12) -0.0013(9) 0.0052(9) -0.0022(9)
P3 0.0290(3) 0.0229(2) 0.0267(3) -0.0016(2) 0.0060(2) 0.00156(19)
C49 0.0350(11) 0.0259(10) 0.0246(10) 0.0008(8) 0.0026(9) 0.0038(8)
C50 0.085(2) 0.0321(13) 0.0328(13) 0.0029(10) 0.0186(13) 0.0197(12)
C51 0.119(3) 0.0315(15) 0.0446(16) 0.0110(12) 0.0220(17) 0.0217(15)
C52 0.0659(17) 0.0413(15) 0.0328(13) 0.0152(11) 0.0092(12) 0.0096(12)
C53 0.0504(14) 0.0471(15) 0.0320(12) 0.0048(11) 0.0134(11) 0.0100(11)
C54 0.0528(14) 0.0287(12) 0.0397(13) 0.0015(10) 0.0161(11) 0.0088(10)
C55 0.0300(10) 0.0246(10) 0.0248(10) 0.0007(8) 0.0091(8) 0.0032(7)
C56 0.0346(11) 0.0284(11) 0.0324(12) 0.0007(9) 0.0114(9) -0.0003(8)
C57 0.0295(11) 0.0469(15) 0.0330(12) 0.0000(10) 0.0086(9) 0.0006(9)
C58 0.0359(12) 0.0504(15) 0.0323(12) 0.0062(10) 0.0085(10) 0.0155(10)
C59 0.0508(14) 0.0291(12) 0.0380(13) 0.0061(10) 0.0125(11) 0.0123(10)
C60 0.0399(12) 0.0243(11) 0.0336(12) 0.0029(9) 0.0107(10) 0.0033(8)
C61 0.0334(11) 0.0235(10) 0.0266(10) 0.0011(8) 0.0088(9) 0.0024(8)
C62 0.0363(12) 0.0422(13) 0.0337(12) -0.0002(10) 0.0064(10) 0.0076(10)
C63 0.0426(13) 0.0392(14) 0.0461(14) 0.0044(11) 0.0181(12) 0.0134(10)
C64 0.0613(16) 0.0280(12) 0.0439(14) -0.0019(10) 0.0276(13) 0.0056(10)
C65 0.0572(15) 0.0323(12) 0.0320(12) -0.0068(10) 0.0134(11) -0.0085(10)
C66 0.0365(12) 0.0262(11) 0.0341(11) 0.0000(9) 0.0093(10) -0.0031(8)
C67 0.0310(11) 0.0295(12) 0.0447(14) -0.0082(10) 0.0056(10) -0.0017(8)
C68 0.0527(16) 0.0404(14) 0.0481(15) -0.0140(12) 0.0004(12) -0.0059(11)
C69 0.065(2) 0.0577(19) 0.072(2) -0.0271(16) -0.0135(16) -0.0100(15)
C70 0.0542(19) 0.0532(19) 0.106(3) -0.0272(19) -0.0001(19) -0.0174(15)
C71 0.0448(16) 0.0406(16) 0.097(3) -0.0054(15) 0.0203(16) -0.0119(12)
C72 0.0373(13) 0.0376(14) 0.0587(16) -0.0047(12) 0.0131(12) -0.0056(10)

loop_
_atom_type_symbol
_atom_type_description
_atom_type_scat_dispersion_real
_atom_type_scat_dispersion_imag
_atom_type_scat_source
C C 0.0033 0.0016 'International Tables Vol C Tables 4.2.6.8 and 6.1.1.4'
H H 0.0000 0.0000 'International Tables Vol C Tables 4.2.6.8 and 6.1.1.4'
N N 0.0061 0.0033 'International Tables Vol C Tables 4.2.6.8 and 6.1.1.4'
P P 0.1023 0.0942 'International Tables Vol C Tables 4.2.6.8 and 6.1.1.4'
Bi Bi -4.1077 10.2566 'International Tables Vol C Tables 4.2.6.8 and 6.1.1.4'

loop_
_geom_angle_atom_site_label_1
_geom_angle_atom_site_label_2
_geom_angle_atom_site_label_3
_geom_angle
N2 N1 Bi1 119.90(18)
N3 N2 N1 177.1(3)
N5A N4A Bi1 119.8(18)
N6A N5A N4A 170(4)
N5B N4B Bi1 119(3)
N6B N5B N4B 172(5)
N8 N7 Bi1 123.70(18)
N9 N8 N7 175.9(3)
N11 N10 Bi1 120.8(2)
N12 N11 N10 177.7(4)
N14 N13 Bi1 118.81(16)
N15 N14 N13 177.0(3)
N17A N16A Bi1 133.8(8)
N18A N17A N16A 175.5(14)
N17B N16B Bi1 127.4(11)
N18B N17B N16B 171(2)
N16B Bi1 N13 173.81(16)
N16B Bi1 N4B 102.5(7)
N13 Bi1 N4B 79.5(6)
N16B Bi1 N7 96.45(16)
N13 Bi1 N7 89.71(8)
N4B Bi1 N7 77.3(4)
N16B Bi1 N4A 96.8(3)
N13 Bi1 N4A 84.2(3)
N4B Bi1 N4A 10.5(5)
N7 Bi1 N4A 86.6(5)
N16B Bi1 N10 94.8(2)
N13 Bi1 N10 84.63(7)
N4B Bi1 N10 158.7(6)
N7 Bi1 N10 88.55(9)
N4A Bi1 N10 167.9(3)
N16B Bi1 N1 87.79(16)
N13 Bi1 N1 86.04(8)
N4B Bi1 N1 103.5(4)
N7 Bi1 N1 175.44(9)
N4A Bi1 N1 94.6(5)
N10 Bi1 N1 89.42(9)
N16B Bi1 N16A 26.7(2)
N13 Bi1 N16A 158.01(17)
N4B Bi1 N16A 80.7(6)
N7 Bi1 N16A 76.6(2)
N4A Bi1 N16A 77.9(3)
N10 Bi1 N16A 111.74(16)
N1 Bi1 N16A 107.9(2)
C13 P1 C7 110.75(10)
C13 P1 C1 110.51(10)
C7 P1 C1 107.59(10)
C13 P1 C19 107.60(10)
C7 P1 C19 110.20(10)
C1 P1 C19 110.20(10)
C2 C1 C6 120.2(2)
C2 C1 P1 122.15(17)
C6 C1 P1 117.57(19)
C1 C2 C3 119.4(2)
C1 C2 H2 120.3
C3 C2 H2 120.3
C4 C3 C2 120.3(2)
C4 C3 H3 119.8
C2 C3 H3 119.8
C5 C4 C3 120.2(2)
C5 C4 H4 119.9
C3 C4 H4 119.9
C4 C5 C6 120.5(3)
C4 C5 H5 119.8
C6 C5 H5 119.8
C5 C6 C1 119.4(3)
C5 C6 H6 120.3
C1 C6 H6 120.3
C12 C7 C8 119.9(2)
C12 C7 P1 122.21(18)
C8 C7 P1 117.89(18)
C9 C8 C7 120.0(3)
C9 C8 H8 120.0
C7 C8 H8 120.0
C10 C9 C8 120.0(3)
C10 C9 H9 120.0
C8 C9 H9 120.0
C9 C10 C11 120.8(3)
C9 C10 H10 119.6
C11 C10 H10 119.6
C10 C11 C12 120.2(3)
C10 C11 H11 119.9
C12 C11 H11 119.9
C7 C12 C11 119.1(2)
C7 C12 H12 120.5
C11 C12 H12 120.5
C14 C13 C18 119.0(2)
C14 C13 P1 122.74(18)
C18 C13 P1 118.26(16)
C13 C14 C15 119.2(3)
C13 C14 H14 120.4
C15 C14 H14 120.4
C16 C15 C14 121.1(3)
C16 C15 H15 119.5
C14 C15 H15 119.5
C15 C16 C17 120.0(2)
C15 C16 H16 120.0
C17 C16 H16 120.0
C16 C17 C18 119.7(3)
C16 C17 H17 120.1
C18 C17 H17 120.1
C17 C18 C13 121.0(2)
C17 C18 H18 119.5
C13 C18 H18 119.5
C20 C19 C24 119.6(2)
C20 C19 P1 121.91(18)
C24 C19 P1 118.39(16)
C21 C20 C19 119.2(2)
C21 C20 H20 120.4
C19 C20 H20 120.4
C22 C21 C20 120.8(2)
C22 C21 H21 119.6
C20 C21 H21 119.6
C21 C22 C23 120.3(2)
C21 C22 H22 119.8
C23 C22 H22 119.8
C22 C23 C24 119.7(2)
C22 C23 H23 120.1
C24 C23 H23 120.1
C23 C24 C19 120.3(2)
C23 C24 H24 119.9
C19 C24 H24 119.9
C37 P2 C43 109.52(9)
C37 P2 C31 109.94(9)
C43 P2 C31 111.69(9)
C37 P2 C25 109.05(9)
C43 P2 C25 110.69(9)
C31 P2 C25 105.87(9)
C26 C25 C30 119.39(19)
C26 C25 P2 121.08(16)
C30 C25 P2 119.51(16)
C27 C26 C25 119.9(2)
C27 C26 H26 120.0
C25 C26 H26 120.0
C28 C27 C26 120.4(2)
C28 C27 H27 119.8
C26 C27 H27 119.8
C29 C28 C27 119.8(2)
C29 C28 H28 120.1
C27 C28 H28 120.1
C28 C29 C30 120.4(2)
C28 C29 H29 119.8
C30 C29 H29 119.8
C29 C30 C25 120.1(2)
C29 C30 H30 120.0
C25 C30 H30 120.0
C36 C31 C32 119.66(19)
C36 C31 P2 120.56(15)
C32 C31 P2 119.58(16)
C33 C32 C31 119.6(2)
C33 C32 H32 120.2
C31 C32 H32 120.2
C34 C33 C32 120.0(2)
C34 C33 H33 120.0
C32 C33 H33 120.0
C33 C34 C35 120.8(2)
C33 C34 H34 119.6
C35 C34 H34 119.6
C34 C35 C36 120.0(2)
C34 C35 H35 120.0
C36 C35 H35 120.0
C35 C36 C31 119.9(2)
C35 C36 H36 120.1
C31 C36 H36 120.1
C42 C37 C38 120.34(19)
C42 C37 P2 119.76(16)
C38 C37 P2 119.83(15)
C39 C38 C37 119.5(2)
C39 C38 H38 120.2
C37 C38 H38 120.2
C38 C39 C40 120.0(2)
C38 C39 H39 120.0
C40 C39 H39 120.0
C41 C40 C39 120.7(2)
C41 C40 H40 119.6
C39 C40 H40 119.6
C40 C41 C42 119.9(2)
C40 C41 H41 120.0
C42 C41 H41 120.0
C37 C42 C41 119.5(2)
C37 C42 H42 120.2
C41 C42 H42 120.2
C44 C43 C48 119.48(19)
C44 C43 P2 121.53(16)
C48 C43 P2 118.95(16)
C45 C44 C43 119.8(2)
C45 C44 H44 120.1
C43 C44 H44 120.1
C46 C45 C44 120.4(2)
C46 C45 H45 119.8
C44 C45 H45 119.8
C45 C46 C47 120.1(2)
C45 C46 H46 119.9
C47 C46 H46 119.9
C46 C47 C48 120.4(2)
C46 C47 H47 119.8
C48 C47 H47 119.8
C47 C48 C43 119.8(2)
C47 C48 H48 120.1
C43 C48 H48 120.1
C49 P3 C61 108.38(9)
C49 P3 C67 111.34(11)
C61 P3 C67 108.73(10)
C49 P3 C55 107.47(9)
C61 P3 C55 111.55(10)
C67 P3 C55 109.38(10)
C50 C49 C54 119.0(2)
C50 C49 P3 120.61(17)
C54 C49 P3 120.36(16)
C51 C50 C49 119.7(2)
C51 C50 H50 120.2
C49 C50 H50 120.2
C52 C51 C50 120.7(2)
C52 C51 H51 119.6
C50 C51 H51 119.6
C53 C52 C51 119.8(2)
C53 C52 H52 120.1
C51 C52 H52 120.1
C52 C53 C54 120.3(2)
C52 C53 H53 119.9
C54 C53 H53 119.9
C53 C54 C49 120.4(2)
C53 C54 H54 119.8
C49 C54 H54 119.8
C60 C55 C56 119.6(2)
C60 C55 P3 121.93(16)
C56 C55 P3 118.46(16)
C57 C56 C55 120.1(2)
C57 C56 H56 120.0
C55 C56 H56 120.0
C56 C57 C58 119.9(2)
C56 C57 H57 120.1
C58 C57 H57 120.1
C59 C58 C57 120.2(2)
C59 C58 H58 119.9
C57 C58 H58 119.9
C58 C59 C60 120.7(2)
C58 C59 H59 119.6
C60 C59 H59 119.6
C59 C60 C55 119.6(2)
C59 C60 H60 120.2
C55 C60 H60 120.2
C66 C61 C62 120.16(19)
C66 C61 P3 121.42(16)
C62 C61 P3 118.11(16)
C63 C62 C61 119.5(2)
C63 C62 H62 120.2
C61 C62 H62 120.2
C64 C63 C62 120.4(2)
C64 C63 H63 119.8
C62 C63 H63 119.8
C63 C64 C65 120.4(2)
C63 C64 H64 119.8
C65 C64 H64 119.8
C64 C65 C66 119.9(2)
C64 C65 H65 120.1
C66 C65 H65 120.1
C61 C66 C65 119.6(2)
C61 C66 H66 120.2
C65 C66 H66 120.2
C68 C67 C72 120.1(2)
C68 C67 P3 121.48(18)
C72 C67 P3 118.34(19)
C67 C68 C69 118.8(3)
C67 C68 H68 120.6
C69 C68 H68 120.6
C70 C69 C68 120.9(3)
C70 C69 H69 119.6
C68 C69 H69 119.6
C69 C70 C71 120.4(3)
C69 C70 H70 119.8
C71 C70 H70 119.8
C70 C71 C72 120.1(3)
C70 C71 H71 120.0
C72 C71 H71 120.0
C71 C72 C67 119.7(3)
C71 C72 H72 120.2
C67 C72 H72 120.2

loop_
_geom_bond_atom_site_label_1
_geom_bond_atom_site_label_2
_geom_bond_distance
N1 N2 1.185(3)
N1 Bi1 2.479(2)
N2 N3 1.137(3)
N4A N5A 1.172(9)
N4A Bi1 2.410(15)
N5A N6A 1.156(11)
N4B N5B 1.168(10)
N4B Bi1 2.35(2)
N5B N6B 1.152(12)
N7 N8 1.187(3)
N7 Bi1 2.372(2)
N8 N9 1.137(3)
N10 N11 1.189(3)
N10 Bi1 2.477(2)
N11 N12 1.154(4)
N13 N14 1.208(3)
N13 Bi1 2.342(2)
N14 N15 1.154(3)
N16A N17A 1.162(12)
N16A Bi1 2.731(7)
N17A N18A 1.141(12)
N16B N17B 1.162(14)
N16B Bi1 2.326(5)
N17B N18B 1.144(11)
P1 C13 1.789(2)
P1 C7 1.794(2)
P1 C1 1.797(2)
P1 C19 1.799(2)
C1 C2 1.384(3)
C1 C6 1.393(3)
C2 C3 1.393(3)
C2 H2 0.9500
C3 C4 1.377(4)
C3 H3 0.9500
C4 C5 1.373(4)
C4 H4 0.9500
C5 C6 1.387(4)
C5 H5 0.9500
C6 H6 0.9500
C7 C12 1.384(3)
C7 C8 1.394(3)
C8 C9 1.380(4)
C8 H8 0.9500
C9 C10 1.364(4)
C9 H9 0.9500
C10 C11 1.373(4)
C10 H10 0.9500
C11 C12 1.394(4)
C11 H11 0.9500
C12 H12 0.9500
C13 C14 1.382(3)
C13 C18 1.387(3)
C14 C15 1.390(4)
C14 H14 0.9500
C15 C16 1.360(4)
C15 H15 0.9500
C16 C17 1.371(4)
C16 H16 0.9500
C17 C18 1.374(3)
C17 H17 0.9500
C18 H18 0.9500
C19 C20 1.392(3)
C19 C24 1.394(3)
C20 C21 1.387(3)
C20 H20 0.9500
C21 C22 1.373(4)
C21 H21 0.9500
C22 C23 1.379(4)
C22 H22 0.9500
C23 C24 1.384(3)
C23 H23 0.9500
C24 H24 0.9500
P2 C37 1.796(2)
P2 C43 1.796(2)
P2 C31 1.798(2)
P2 C25 1.800(2)
C25 C26 1.387(3)
C25 C30 1.392(3)
C26 C27 1.384(3)
C26 H26 0.9500
C27 C28 1.380(3)
C27 H27 0.9500
C28 C29 1.376(3)
C28 H28 0.9500
C29 C30 1.382(3)
C29 H29 0.9500
C30 H30 0.9500
C31 C36 1.390(3)
C31 C32 1.401(3)
C32 C33 1.386(3)
C32 H32 0.9500
C33 C34 1.375(4)
C33 H33 0.9500
C34 C35 1.376(3)
C34 H34 0.9500
C35 C36 1.386(3)
C35 H35 0.9500
C36 H36 0.9500
C37 C42 1.390(3)
C37 C38 1.397(3)
C38 C39 1.384(3)
C38 H38 0.9500
C39 C40 1.385(3)
C39 H39 0.9500
C40 C41 1.380(3)
C40 H40 0.9500
C41 C42 1.391(3)
C41 H41 0.9500
C42 H42 0.9500
C43 C44 1.390(3)
C43 C48 1.398(3)
C44 C45 1.388(3)
C44 H44 0.9500
C45 C46 1.374(4)
C45 H45 0.9500
C46 C47 1.379(3)
C46 H46 0.9500
C47 C48 1.381(3)
C47 H47 0.9500
C48 H48 0.9500
P3 C49 1.793(2)
P3 C61 1.793(2)
P3 C67 1.795(2)
P3 C55 1.802(2)
C49 C50 1.384(3)
C49 C54 1.388(3)
C50 C51 1.381(4)
C50 H50 0.9500
C51 C52 1.372(4)
C51 H51 0.9500
C52 C53 1.366(3)
C52 H52 0.9500
C53 C54 1.376(3)
C53 H53 0.9500
C54 H54 0.9500
C55 C60 1.393(3)
C55 C56 1.397(3)
C56 C57 1.385(3)
C56 H56 0.9500
C57 C58 1.387(3)
C57 H57 0.9500
C58 C59 1.375(3)
C58 H58 0.9500
C59 C60 1.386(3)
C59 H59 0.9500
C60 H60 0.9500
C61 C66 1.384(3)
C61 C62 1.398(3)
C62 C63 1.381(3)
C62 H62 0.9500
C63 C64 1.374(4)
C63 H63 0.9500
C64 C65 1.387(3)
C64 H64 0.9500
C65 C66 1.390(3)
C65 H65 0.9500
C66 H66 0.9500
C67 C68 1.386(3)
C67 C72 1.394(3)
C68 C69 1.394(4)
C68 H68 0.9500
C69 C70 1.361(5)
C69 H69 0.9500
C70 C71 1.377(5)
C70 H70 0.9500
C71 C72 1.381(4)
C71 H71 0.9500
C72 H72 0.9500

loop_
_geom_torsion_atom_site_label_1
_geom_torsion_atom_site_label_2
_geom_torsion_atom_site_label_3
_geom_torsion_atom_site_label_4
_geom_torsion
Bi1 N1 N2 N3 -155(7)
Bi1 N4A N5A N6A -158(11)
Bi1 N4B N5B N6B -34(30)
Bi1 N7 N8 N9 175(4)
Bi1 N10 N11 N12 -166(8)
Bi1 N13 N14 N15 -158(5)
Bi1 N16A N17A N18A -125(20)
Bi1 N16B N17B N18B -131(11)
N17B N16B Bi1 N13 -169.0(17)
N17B N16B Bi1 N4B -61.2(14)
N17B N16B Bi1 N7 17.2(13)
N17B N16B Bi1 N4A -70.2(14)
N17B N16B Bi1 N10 106.2(13)
N17B N16B Bi1 N1 -164.5(13)
N17B N16B Bi1 N16A -25.0(13)
N14 N13 Bi1 N16B -42.9(19)
N14 N13 Bi1 N4B -151.9(5)
N14 N13 Bi1 N7 131.0(2)
N14 N13 Bi1 N4A -142.4(5)
N14 N13 Bi1 N10 42.4(2)
N14 N13 Bi1 N1 -47.4(2)
N14 N13 Bi1 N16A -178.1(5)
N5B N4B Bi1 N16B -110(3)
N5B N4B Bi1 N13 64(3)
N5B N4B Bi1 N7 156(3)
N5B N4B Bi1 N4A -52(3)
N5B N4B Bi1 N10 107(3)
N5B N4B Bi1 N1 -19(3)
N5B N4B Bi1 N16A -125(3)
N8 N7 Bi1 N16B 102.8(3)
N8 N7 Bi1 N13 -76.5(2)
N8 N7 Bi1 N4B -155.8(7)
N8 N7 Bi1 N4A -160.8(4)
N8 N7 Bi1 N10 8.1(2)
N8 N7 Bi1 N1 -55.5(12)
N8 N7 Bi1 N16A 120.9(3)
N5A N4A Bi1 N16B -152.0(18)
N5A N4A Bi1 N13 21.8(18)
N5A N4A Bi1 N4B 84(4)
N5A N4A Bi1 N7 111.9(18)
N5A N4A Bi1 N10 45(3)
N5A N4A Bi1 N1 -63.7(18)
N5A N4A Bi1 N16A -171.1(19)
N11 N10 Bi1 N16B 63.1(3)
N11 N10 Bi1 N13 -110.7(2)
N11 N10 Bi1 N4B -152.6(11)
N11 N10 Bi1 N7 159.5(2)
N11 N10 Bi1 N4A -134(2)
N11 N10 Bi1 N1 -24.6(2)
N11 N10 Bi1 N16A 84.5(3)
N2 N1 Bi1 N16B 134.0(3)
N2 N1 Bi1 N13 -46.4(2)
N2 N1 Bi1 N4B 31.7(7)
N2 N1 Bi1 N7 -67.6(12)
N2 N1 Bi1 N4A 37.4(4)
N2 N1 Bi1 N10 -131.1(3)
N2 N1 Bi1 N16A 116.2(3)
N17A N16A Bi1 N16B 30.2(11)
N17A N16A Bi1 N13 -159.5(10)
N17A N16A Bi1 N4B 174.4(14)
N17A N16A Bi1 N7 -106.5(13)
N17A N16A Bi1 N4A 164.1(14)
N17A N16A Bi1 N10 -23.6(14)
N17A N16A Bi1 N1 73.2(13)
C13 P1 C1 C2 116.91(19)
C7 P1 C1 C2 -122.1(2)
C19 P1 C1 C2 -1.9(2)
C13 P1 C1 C6 -65.5(2)
C7 P1 C1 C6 55.6(2)
C19 P1 C1 C6 175.7(2)
C6 C1 C2 C3 -0.1(4)
P1 C1 C2 C3 177.42(17)
C1 C2 C3 C4 -0.2(4)
C2 C3 C4 C5 0.7(4)
C3 C4 C5 C6 -0.8(4)
C4 C5 C6 C1 0.4(5)
C2 C1 C6 C5 0.0(4)
P1 C1 C6 C5 -177.6(2)
C13 P1 C7 C12 7.8(2)
C1 P1 C7 C12 -113.05(19)
C19 P1 C7 C12 126.77(19)
C13 P1 C7 C8 -174.27(18)
C1 P1 C7 C8 64.9(2)
C19 P1 C7 C8 -55.3(2)
C12 C7 C8 C9 -0.8(4)
P1 C7 C8 C9 -178.8(2)
C7 C8 C9 C10 0.3(4)
C8 C9 C10 C11 0.7(4)
C9 C10 C11 C12 -1.0(4)
C8 C7 C12 C11 0.5(3)
P1 C7 C12 C11 178.34(18)
C10 C11 C12 C7 0.5(4)
C7 P1 C13 C14 -125.9(2)
C1 P1 C13 C14 -6.7(2)
C19 P1 C13 C14 113.6(2)
C7 P1 C13 C18 56.4(2)
C1 P1 C13 C18 175.51(18)
C19 P1 C13 C18 -64.1(2)
C18 C13 C14 C15 -0.1(4)
P1 C13 C14 C15 -177.8(2)
C13 C14 C15 C16 -1.3(5)
C14 C15 C16 C17 1.5(5)
C15 C16 C17 C18 -0.3(4)
C16 C17 C18 C13 -1.1(4)
C14 C13 C18 C17 1.3(4)
P1 C13 C18 C17 179.1(2)
C13 P1 C19 C20 115.33(19)
C7 P1 C19 C20 -5.5(2)
C1 P1 C19 C20 -124.11(18)
C13 P1 C19 C24 -61.94(19)
C7 P1 C19 C24 177.21(16)
C1 P1 C19 C24 58.62(19)
C24 C19 C20 C21 -0.6(3)
P1 C19 C20 C21 -177.83(17)
C19 C20 C21 C22 -0.5(4)
C20 C21 C22 C23 0.4(4)
C21 C22 C23 C24 0.8(4)
C22 C23 C24 C19 -1.9(3)
C20 C19 C24 C23 1.8(3)
P1 C19 C24 C23 179.13(17)
C37 P2 C25 C26 93.9(2)
C43 P2 C25 C26 -26.6(2)
C31 P2 C25 C26 -147.82(19)
C37 P2 C25 C30 -84.53(18)
C43 P2 C25 C30 154.92(17)
C31 P2 C25 C30 33.71(19)
C30 C25 C26 C27 -1.4(4)
P2 C25 C26 C27 -179.9(2)
C25 C26 C27 C28 0.0(4)
C26 C27 C28 C29 1.6(4)
C27 C28 C29 C30 -1.8(4)
C28 C29 C30 C25 0.4(4)
C26 C25 C30 C29 1.3(3)
P2 C25 C30 C29 179.75(18)
C37 P2 C31 C36 -1.52(19)
C43 P2 C31 C36 120.27(17)
C25 P2 C31 C36 -119.17(17)
C37 P2 C31 C32 173.34(16)
C43 P2 C31 C32 -64.87(18)
C25 P2 C31 C32 55.69(18)
C36 C31 C32 C33 -0.7(3)
P2 C31 C32 C33 -175.59(16)
C31 C32 C33 C34 2.0(3)
C32 C33 C34 C35 -1.7(3)
C33 C34 C35 C36 0.0(3)
C34 C35 C36 C31 1.4(3)
C32 C31 C36 C35 -1.0(3)
P2 C31 C36 C35 173.83(16)
C43 P2 C37 C42 132.18(17)
C31 P2 C37 C42 -104.75(18)
C25 P2 C37 C42 10.9(2)
C43 P2 C37 C38 -50.75(19)
C31 P2 C37 C38 72.33(18)
C25 P2 C37 C38 -172.02(16)
C42 C37 C38 C39 1.2(3)
P2 C37 C38 C39 -175.83(16)
C37 C38 C39 C40 -0.4(3)
C38 C39 C40 C41 -0.4(3)
C39 C40 C41 C42 0.3(3)
C38 C37 C42 C41 -1.3(3)
P2 C37 C42 C41 175.75(16)
C40 C41 C42 C37 0.5(3)
C37 P2 C43 C44 141.09(18)
C31 P2 C43 C44 19.1(2)
C25 P2 C43 C44 -98.64(19)
C37 P2 C43 C48 -41.07(19)
C31 P2 C43 C48 -163.10(16)
C25 P2 C43 C48 79.20(18)
C48 C43 C44 C45 0.3(3)
P2 C43 C44 C45 178.09(19)
C43 C44 C45 C46 -0.1(4)
C44 C45 C46 C47 0.0(4)
C45 C46 C47 C48 0.1(4)
C46 C47 C48 C43 0.1(3)
C44 C43 C48 C47 -0.2(3)
P2 C43 C48 C47 -178.12(17)
C61 P3 C49 C50 -1.1(2)
C67 P3 C49 C50 -120.6(2)
C55 P3 C49 C50 119.6(2)
C61 P3 C49 C54 -179.37(18)
C67 P3 C49 C54 61.1(2)
C55 P3 C49 C54 -58.7(2)
C54 C49 C50 C51 -0.9(4)
P3 C49 C50 C51 -179.2(2)
C49 C50 C51 C52 -2.1(5)
C50 C51 C52 C53 2.6(5)
C51 C52 C53 C54 -0.1(4)
C52 C53 C54 C49 -2.9(4)
C50 C49 C54 C53 3.3(4)
P3 C49 C54 C53 -178.38(19)
C49 P3 C55 C60 134.83(17)
C61 P3 C55 C60 -106.50(18)
C67 P3 C55 C60 13.8(2)
C49 P3 C55 C56 -43.71(19)
C61 P3 C55 C56 74.96(18)
C67 P3 C55 C56 -164.71(16)
C60 C55 C56 C57 -0.2(3)
P3 C55 C56 C57 178.37(16)
C55 C56 C57 C58 -0.8(3)
C56 C57 C58 C59 1.3(3)
C57 C58 C59 C60 -0.9(3)
C58 C59 C60 C55 -0.1(3)
C56 C55 C60 C59 0.6(3)
P3 C55 C60 C59 -177.90(16)
C49 P3 C61 C66 91.76(19)
C67 P3 C61 C66 -147.07(18)
C55 P3 C61 C66 -26.4(2)
C49 P3 C61 C62 -81.86(19)
C67 P3 C61 C62 39.3(2)
C55 P3 C61 C62 160.01(16)
C66 C61 C62 C63 0.3(3)
P3 C61 C62 C63 173.96(18)
C61 C62 C63 C64 -0.2(4)
C62 C63 C64 C65 0.4(4)
C63 C64 C65 C66 -0.7(4)
C62 C61 C66 C65 -0.6(3)
P3 C61 C66 C65 -174.04(16)
C64 C65 C66 C61 0.7(3)
C49 P3 C67 C68 -7.6(2)
C61 P3 C67 C68 -126.9(2)
C55 P3 C67 C68 111.1(2)
C49 P3 C67 C72 174.91(17)
C61 P3 C67 C72 55.6(2)
C55 P3 C67 C72 -66.5(2)
C72 C67 C68 C69 0.9(4)
P3 C67 C68 C69 -176.6(2)
C67 C68 C69 C70 0.8(4)
C68 C69 C70 C71 -1.2(5)
C69 C70 C71 C72 -0.1(5)
C70 C71 C72 C67 1.7(4)
C68 C67 C72 C71 -2.1(4)
P3 C67 C72 C71 175.46(19)
